data_4128753
loop_
_publ_author_name
'Schuppe, Alexander W.'
'Zhao, Yizhou'
'Liu, Yannan'
'Newhouse, Timothy R.'

_publ_section_title
;
 Total Synthesis of (+)-Granatumine A and Related Bislactone Limonoid
 Alkaloids via a Pyran to Pyridine Interconversion.
;
_journal_issue 23
_journal_name_full 'Journal of the American Chemical Society'
_journal_page_first 9191
_journal_page_last 9196
_journal_paper_doi 10.1021/jacs.9b04508
_journal_volume 141
_journal_year 2019
_chemical_absolute_configuration ad
_chemical_formula_moiety 'C26 H27 N O6'
_chemical_formula_sum 'C26 H27 N O6'
_chemical_formula_weight 449.48
_space_group_crystal_system triclinic
_space_group_IT_number 1
_space_group_name_Hall 'P 1'
_space_group_name_H-M_alt 'P 1'
_atom_sites_solution_hydrogens mixed
_atom_sites_solution_primary SHELXT
_atom_sites_solution_secondary difmap
_audit_creation_method SHELXL-2014/7
_cell_angle_alpha 89.972(3)
_cell_angle_beta 69.566(4)
_cell_angle_gamma 79.485(4)
_cell_formula_units_Z 2
_cell_length_a 9.3675(4)
_cell_length_b 9.8446(4)
_cell_length_c 12.9472(6)
_cell_measurement_reflns_used 34099
_cell_measurement_temperature 93(2)
_cell_measurement_theta_max 66.5400
_cell_measurement_theta_min 3.6130
_cell_volume 1097.47(9)
_computing_cell_refinement 'CrysAlisPro 1.171.39.16b (Rigaku OD, 2015)'
_computing_data_collection 'CrysAlisPro 1.171.39.16b (Rigaku OD, 2015)'
_computing_data_reduction 'CrysAlisPro 1.171.39.16b (Rigaku OD, 2015)'
_computing_molecular_graphics 'Olex2 (Dolomanov et al., 2009)'
_computing_publication_material 'CIFTAB-2014/2 (Sheldrick, 2014)'
_computing_structure_refinement 'SHELXL-2014/7 (Sheldrick, 2014)'
_computing_structure_solution 'SHELXT-2014/5 (Sheldrick, 2014)'
_diffrn_ambient_temperature 93(2)
_diffrn_detector_area_resol_mean 22.2
_diffrn_measured_fraction_theta_full 0.985
_diffrn_measured_fraction_theta_max 0.985
_diffrn_measurement_device_type 'Rigaku Saturn 944+ CCD'
_diffrn_measurement_method \w
_diffrn_radiation_type CuK\a
_diffrn_radiation_wavelength 1.54184
_diffrn_reflns_av_R_equivalents 0.0284
_diffrn_reflns_av_unetI/netI 0.0164
_diffrn_reflns_Laue_measured_fraction_full 0.985
_diffrn_reflns_Laue_measured_fraction_max 0.985
_diffrn_reflns_limit_h_max 11
_diffrn_reflns_limit_h_min -11
_diffrn_reflns_limit_k_max 11
_diffrn_reflns_limit_k_min -11
_diffrn_reflns_limit_l_max 15
_diffrn_reflns_limit_l_min -15
_diffrn_reflns_number 37852
_diffrn_reflns_point_group_measured_fraction_full 0.938
_diffrn_reflns_point_group_measured_fraction_max 0.938
_diffrn_reflns_theta_full 66.600
_diffrn_reflns_theta_max 66.600
_diffrn_reflns_theta_min 3.652
_diffrn_source 'microfocus rotating anode'
_exptl_absorpt_coefficient_mu 0.793
_exptl_absorpt_correction_T_max 1.00000
_exptl_absorpt_correction_T_min 0.81684
_exptl_absorpt_correction_type multi-scan
_exptl_absorpt_process_details
; 
CrysAlisPro 1.171.39.16b (Rigaku Oxford Diffraction, 2015) 
Empirical absorption correction using spherical harmonics, 
 implemented in SCALE3 ABSPACK scaling algorithm. 
;
_exptl_crystal_colour Colorless
_exptl_crystal_density_diffrn 1.360
_exptl_crystal_description Block
_exptl_crystal_F_000 476
_exptl_crystal_size_max 0.040
_exptl_crystal_size_mid 0.040
_exptl_crystal_size_min 0.040
_refine_diff_density_max 0.255
_refine_diff_density_min -0.211
_refine_diff_density_rms 0.052
_refine_ls_abs_structure_details
; 
 Flack x determined using 3341 quotients [(I+)-(I-)]/[(I+)+(I-)] 
 (Parsons, Flack and Wagner, Acta Cryst. B69 (2013) 249-259). 
;
_refine_ls_abs_structure_Flack 0.01(5)
_refine_ls_extinction_coef 0.0140(7)
_refine_ls_extinction_expression Fc^*^=kFc[1+0.001xFc^2^\l^3^/sin(2\q)]^-1/4^
_refine_ls_extinction_method 'SHELXL-2014/7 (Sheldrick 2014'
_refine_ls_goodness_of_fit_ref 1.091
_refine_ls_hydrogen_treatment mixed
_refine_ls_matrix_type full
_refine_ls_number_parameters 612
_refine_ls_number_reflns 7289
_refine_ls_number_restraints 3
_refine_ls_restrained_S_all 1.091
_refine_ls_R_factor_all 0.0284
_refine_ls_R_factor_gt 0.0280
_refine_ls_shift/su_max 0.000
_refine_ls_shift/su_mean 0.000
_refine_ls_structure_factor_coef Fsqd
_refine_ls_weighting_details 'w=1/[\s^2^(Fo^2^)+(0.0442P)^2^+0.1626P] where P=(Fo^2^+2Fc^2^)/3'
_refine_ls_weighting_scheme calc
_refine_ls_wR_factor_gt 0.0701
_refine_ls_wR_factor_ref 0.0704
_reflns_Friedel_coverage 0.905
_reflns_Friedel_fraction_full 0.891
_reflns_Friedel_fraction_max 0.891
_reflns_number_gt 7198
_reflns_number_total 7289
_reflns_threshold_expression 'I > 2\s(I)'
_cod_data_source_file ja9b04508_si_002.cif
_cod_data_source_block 007b-19038
_cod_database_code 4128753
_shelx_shelxl_version_number 2014/7
_shelx_space_group_comment
; 
The symmetry employed for this shelxl refinement is uniquely defined 
by the following loop, which should always be used as a source of 
symmetry information in preference to the above space-group names. 
They are only intended as comments. 
;
_shelx_estimated_absorpt_t_min 0.969
_shelx_estimated_absorpt_t_max 0.969

loop_
_space_group_symop_operation_xyz
'x, y, z'

loop_
_atom_site_label
_atom_site_type_symbol
_atom_site_fract_x
_atom_site_fract_y
_atom_site_fract_z
_atom_site_U_iso_or_equiv
_atom_site_adp_type
_atom_site_occupancy
_atom_site_site_symmetry_order
_atom_site_calc_flag
_atom_site_refinement_flags_posn
_atom_site_refinement_flags_adp
O1 O 0.85101(18) 0.57314(16) 0.62174(12) 0.0202(3) Uani 1 1 d . .
O2 O 0.83793(19) 0.28185(17) 1.08993(13) 0.0250(4) Uani 1 1 d . .
O3 O 0.81165(17) 0.07022(16) 1.05741(12) 0.0196(3) Uani 1 1 d . .
O4 O 0.7017(2) -0.30107(19) 1.16469(15) 0.0378(5) Uani 1 1 d . .
O5 O 0.56431(17) 0.27204(17) 0.45038(12) 0.0217(3) Uani 1 1 d . .
O6 O 0.38120(19) 0.37810(19) 0.39013(14) 0.0291(4) Uani 1 1 d . .
N1 N 0.7046(2) 0.1318(2) 0.58983(15) 0.0182(4) Uani 1 1 d . .
C1 C 0.8340(2) 0.4759(2) 0.54850(17) 0.0156(4) Uani 1 1 d . .
H1A H 0.9386 0.4468 0.4895 0.019 Uiso 1 1 calc R U
C2 C 0.7213(2) 0.5354(2) 0.48900(17) 0.0157(4) Uani 1 1 d . .
C3 C 0.7468(2) 0.4239(2) 0.39702(16) 0.0165(4) Uani 1 1 d . .
H3 H 0.8539 0.4168 0.3414 0.020 Uiso 1 1 calc R U
C4 C 0.7264(2) 0.2778(2) 0.43704(17) 0.0184(5) Uani 1 1 d . .
C5 C 0.7400(2) 0.2509(2) 0.54881(17) 0.0162(4) Uani 1 1 d . .
C6 C 0.7906(2) 0.3457(2) 0.60243(17) 0.0154(4) Uani 1 1 d . .
C7 C 0.7974(2) 0.3142(2) 0.70479(16) 0.0148(4) Uani 1 1 d . .
H7 H 0.8272 0.3775 0.7450 0.018 Uiso 1 1 calc R U
C8 C 0.7611(2) 0.1905(2) 0.75008(17) 0.0152(4) Uani 1 1 d . .
C9 C 0.7155(2) 0.1016(2) 0.68846(17) 0.0173(4) Uani 1 1 d . .
C10 C 0.6805(3) -0.0366(2) 0.72796(18) 0.0203(5) Uani 1 1 d . .
H10A H 0.7170 -0.1050 0.6637 0.024 Uiso 1 1 calc R U
H10B H 0.5667 -0.0283 0.7634 0.024 Uiso 1 1 calc R U
C11 C 0.7579(2) -0.0889(2) 0.81015(17) 0.0176(4) Uani 1 1 d . .
H11A H 0.8714 -0.1156 0.7707 0.021 Uiso 1 1 calc R U
H11B H 0.7196 -0.1726 0.8418 0.021 Uiso 1 1 calc R U
C12 C 0.7255(2) 0.0203(2) 0.90443(17) 0.0158(4) Uani 1 1 d . .
C13 C 0.7760(2) 0.1521(2) 0.85705(16) 0.0155(4) Uani 1 1 d . .
C14 C 0.8313(2) 0.2296(2) 0.91390(17) 0.0183(4) Uani 1 1 d . .
H14 H 0.8728 0.3070 0.8813 0.022 Uiso 1 1 calc R U
C15 C 0.8295(2) 0.1980(2) 1.02477(17) 0.0186(4) Uani 1 1 d . .
C16 C 0.8276(2) -0.0342(2) 0.97231(17) 0.0168(4) Uani 1 1 d . .
H16 H 0.9384 -0.0544 0.9212 0.020 Uiso 1 1 calc R U
C17 C 0.7930(2) -0.1619(2) 1.03131(18) 0.0185(4) Uani 1 1 d . .
C18 C 0.8469(3) -0.3022(2) 0.98708(18) 0.0217(5) Uani 1 1 d . .
H18 H 0.9112 -0.3335 0.9132 0.026 Uiso 1 1 calc R U
C19 C 0.7894(3) -0.3814(3) 1.06963(19) 0.0244(5) Uani 1 1 d . .
H19 H 0.8070 -0.4797 1.0632 0.029 Uiso 1 1 calc R U
C20 C 0.7069(3) -0.1669(3) 1.1385(2) 0.0342(6) Uani 1 1 d . .
H20 H 0.6566 -0.0881 1.1890 0.041 Uiso 1 1 calc R U
C21 C 0.8317(3) 0.1629(3) 0.35124(18) 0.0260(5) Uani 1 1 d . .
H21A H 0.8040 0.0737 0.3751 0.039 Uiso 1 1 calc R U
H21B H 0.9401 0.1608 0.3433 0.039 Uiso 1 1 calc R U
H21C H 0.8190 0.1802 0.2801 0.039 Uiso 1 1 calc R U
C22 C 0.6303(3) 0.4525(2) 0.33724(18) 0.0199(4) Uani 1 1 d . .
H22A H 0.5829 0.5523 0.3453 0.024 Uiso 1 1 calc R U
H22B H 0.6813 0.4232 0.2576 0.024 Uiso 1 1 calc R U
C23 C 0.5105(3) 0.3682(2) 0.39298(18) 0.0212(5) Uani 1 1 d . .
C24 C 0.7681(2) 0.6669(2) 0.43555(17) 0.0177(4) Uani 1 1 d . .
H24A H 0.7488 0.7394 0.4933 0.026 Uiso 1 1 calc R U
H24B H 0.7067 0.6984 0.3893 0.026 Uiso 1 1 calc R U
H24C H 0.8787 0.6471 0.3898 0.026 Uiso 1 1 calc R U
C25 C 0.5530(2) 0.5699(2) 0.57104(17) 0.0190(4) Uani 1 1 d . .
H25A H 0.5216 0.4850 0.6029 0.029 Uiso 1 1 calc R U
H25B H 0.4842 0.6110 0.5323 0.029 Uiso 1 1 calc R U
H25C H 0.5458 0.6358 0.6302 0.029 Uiso 1 1 calc R U
C26 C 0.5523(2) 0.0522(2) 0.97677(18) 0.0203(4) Uani 1 1 d . .
H26A H 0.4919 0.0976 0.9336 0.030 Uiso 1 1 calc R U
H26B H 0.5365 0.1137 1.0409 0.030 Uiso 1 1 calc R U
H26C H 0.5180 -0.0343 1.0019 0.030 Uiso 1 1 calc R U
O7 O 0.14884(18) 0.43604(16) 0.30123(12) 0.0173(3) Uani 1 1 d . .
O8 O 0.18675(17) 0.93287(16) 0.71951(11) 0.0177(3) Uani 1 1 d . .
O9 O 0.16572(18) 0.71939(16) 0.76251(12) 0.0212(3) Uani 1 1 d . .
O10 O 0.2799(2) 1.29780(19) 0.79178(14) 0.0326(4) Uani 1 1 d . .
O11 O 0.44653(16) 0.72735(16) -0.01044(11) 0.0179(3) Uani 1 1 d . .
O12 O 0.62518(18) 0.61855(18) -0.16447(12) 0.0256(4) Uani 1 1 d . .
N2 N 0.28854(19) 0.87955(19) 0.19941(14) 0.0166(4) Uani 1 1 d . .
C27 C 0.1609(2) 0.5349(2) 0.22012(16) 0.0144(4) Uani 1 1 d . .
H27 H 0.0551 0.5625 0.2158 0.017 Uiso 1 1 calc R U
C28 C 0.2706(2) 0.4751(2) 0.10389(16) 0.0155(4) Uani 1 1 d . .
C29 C 0.2516(2) 0.5896(2) 0.02455(16) 0.0159(4) Uani 1 1 d . .
H29 H 0.1443 0.6021 0.0224 0.019 Uiso 1 1 calc R U
C30 C 0.2803(2) 0.7318(2) 0.05402(16) 0.0161(4) Uani 1 1 d . .
C31 C 0.2582(2) 0.7592(2) 0.17436(16) 0.0149(4) Uani 1 1 d . .
C32 C 0.2022(2) 0.6656(2) 0.25311(17) 0.0150(4) Uani 1 1 d . .
C33 C 0.1861(2) 0.6989(2) 0.36075(16) 0.0149(4) Uani 1 1 d . .
H33 H 0.1514 0.6368 0.4161 0.018 Uiso 1 1 calc R U
C34 C 0.2202(2) 0.8227(2) 0.38915(17) 0.0155(4) Uani 1 1 d . .
C35 C 0.2682(2) 0.9127(2) 0.30474(16) 0.0165(4) Uani 1 1 d . .
C36 C 0.2958(3) 1.0524(2) 0.32835(17) 0.0196(4) Uani 1 1 d . .
H36A H 0.2545 1.1202 0.2843 0.023 Uiso 1 1 calc R U
H36B H 0.4090 1.0489 0.3052 0.023 Uiso 1 1 calc R U
C37 C 0.2189(2) 1.1010(2) 0.45073(17) 0.0173(4) Uani 1 1 d . .
H37A H 0.1048 1.1232 0.4703 0.021 Uiso 1 1 calc R U
H37B H 0.2531 1.1866 0.4642 0.021 Uiso 1 1 calc R U
C38 C 0.2600(2) 0.9901(2) 0.52495(16) 0.0152(4) Uani 1 1 d . .
C39 C 0.2078(2) 0.8588(2) 0.50343(16) 0.0147(4) Uani 1 1 d . .
C40 C 0.1590(2) 0.7777(2) 0.58682(17) 0.0173(4) Uani 1 1 d . .
H40 H 0.1171 0.7004 0.5755 0.021 Uiso 1 1 calc R U
C41 C 0.1690(2) 0.8058(2) 0.69464(17) 0.0168(4) Uani 1 1 d . .
C42 C 0.1650(2) 1.0409(2) 0.64605(16) 0.0153(4) Uani 1 1 d . .
H42 H 0.0526 1.0620 0.6549 0.018 Uiso 1 1 calc R U
C43 C 0.2025(2) 1.1649(2) 0.68964(17) 0.0172(4) Uani 1 1 d . .
C44 C 0.1700(2) 1.3064(2) 0.66382(17) 0.0197(4) Uani 1 1 d . .
H44 H 0.1232 1.3404 0.6121 0.024 Uiso 1 1 calc R U
C45 C 0.2186(3) 1.3815(3) 0.72691(19) 0.0243(5) Uani 1 1 d . .
H45 H 0.2115 1.4790 0.7266 0.029 Uiso 1 1 calc R U
C46 C 0.2670(3) 1.1669(3) 0.7677(2) 0.0268(5) Uani 1 1 d . .
H46 H 0.2993 1.0873 0.8015 0.032 Uiso 1 1 calc R U
C47 C 0.2157(2) 0.3487(2) 0.07357(17) 0.0194(4) Uani 1 1 d . .
H47A H 0.2262 0.2760 0.1236 0.029 Uiso 1 1 calc R U
H47B H 0.2791 0.3141 -0.0027 0.029 Uiso 1 1 calc R U
H47C H 0.1066 0.3751 0.0803 0.029 Uiso 1 1 calc R U
C48 C 0.4383(2) 0.4340(2) 0.10105(17) 0.0181(4) Uani 1 1 d . .
H48A H 0.4716 0.5156 0.1214 0.027 Uiso 1 1 calc R U
H48B H 0.5069 0.3970 0.0264 0.027 Uiso 1 1 calc R U
H48C H 0.4435 0.3632 0.1536 0.027 Uiso 1 1 calc R U
C49 C 0.3687(2) 0.5575(2) -0.09351(16) 0.0186(4) Uani 1 1 d . .
H49A H 0.4095 0.4566 -0.1092 0.022 Uiso 1 1 calc R U
H49B H 0.3206 0.5915 -0.1480 0.022 Uiso 1 1 calc R U
C50 C 0.4953(2) 0.6332(2) -0.09663(17) 0.0193(5) Uani 1 1 d . .
C51 C 0.1877(3) 0.8518(2) 0.01588(18) 0.0210(5) Uani 1 1 d . .
H51A H 0.2224 0.9375 0.0253 0.032 Uiso 1 1 calc R U
H51B H 0.0770 0.8615 0.0600 0.032 Uiso 1 1 calc R U
H51C H 0.2039 0.8337 -0.0622 0.032 Uiso 1 1 calc R U
C52 C 0.4347(2) 0.9591(2) 0.50418(18) 0.0195(4) Uani 1 1 d . .
H52A H 0.4914 0.9148 0.4297 0.029 Uiso 1 1 calc R U
H52B H 0.4551 0.8970 0.5587 0.029 Uiso 1 1 calc R U
H52C H 0.4692 1.0458 0.5109 0.029 Uiso 1 1 calc R U
H7A H 0.233(3) 0.427(3) 0.316(2) 0.014(6) Uiso 1 1 d . .
H1 H 0.771(4) 0.586(4) 0.683(3) 0.045(9) Uiso 1 1 d . .

loop_
_atom_site_aniso_label
_atom_site_aniso_U_11
_atom_site_aniso_U_22
_atom_site_aniso_U_33
_atom_site_aniso_U_23
_atom_site_aniso_U_13
_atom_site_aniso_U_12
O1 0.0245(8) 0.0205(9) 0.0165(7) 0.0015(6) -0.0067(6) -0.0079(6)
O2 0.0399(9) 0.0214(9) 0.0192(7) 0.0026(7) -0.0158(7) -0.0086(7)
O3 0.0302(8) 0.0156(8) 0.0157(7) 0.0033(6) -0.0104(6) -0.0063(6)
O4 0.0522(11) 0.0222(10) 0.0289(9) 0.0114(8) -0.0016(8) -0.0076(8)
O5 0.0264(8) 0.0227(9) 0.0240(8) 0.0088(7) -0.0161(6) -0.0106(6)
O6 0.0292(9) 0.0369(10) 0.0336(9) 0.0166(8) -0.0220(7) -0.0157(7)
N1 0.0206(9) 0.0187(10) 0.0178(8) 0.0018(7) -0.0097(7) -0.0040(7)
C1 0.0167(9) 0.0160(11) 0.0143(9) 0.0015(8) -0.0051(8) -0.0045(8)
C2 0.0165(10) 0.0163(11) 0.0134(9) 0.0022(8) -0.0042(8) -0.0032(8)
C3 0.0171(10) 0.0198(12) 0.0132(9) 0.0044(8) -0.0060(8) -0.0040(8)
C4 0.0200(10) 0.0198(12) 0.0190(10) 0.0031(9) -0.0102(8) -0.0059(9)
C5 0.0171(9) 0.0157(11) 0.0153(10) 0.0019(8) -0.0059(8) -0.0019(8)
C6 0.0139(9) 0.0152(11) 0.0152(9) 0.0008(8) -0.0037(8) -0.0012(8)
C7 0.0149(9) 0.0161(11) 0.0132(9) 0.0001(8) -0.0047(7) -0.0031(8)
C8 0.0136(9) 0.0152(11) 0.0152(9) 0.0010(8) -0.0043(8) -0.0005(8)
C9 0.0177(10) 0.0179(12) 0.0166(10) 0.0020(9) -0.0070(8) -0.0023(8)
C10 0.0287(11) 0.0172(12) 0.0198(10) 0.0043(9) -0.0127(9) -0.0084(9)
C11 0.0221(10) 0.0152(12) 0.0169(10) 0.0029(8) -0.0073(8) -0.0061(8)
C12 0.0183(10) 0.0138(11) 0.0154(10) 0.0022(8) -0.0058(8) -0.0035(8)
C13 0.0150(9) 0.0161(12) 0.0138(10) 0.0025(8) -0.0040(8) -0.0009(8)
C14 0.0206(10) 0.0176(12) 0.0172(10) 0.0041(9) -0.0068(8) -0.0048(8)
C15 0.0204(10) 0.0184(12) 0.0183(10) 0.0018(9) -0.0083(8) -0.0038(8)
C16 0.0192(10) 0.0166(11) 0.0140(9) 0.0015(8) -0.0050(8) -0.0036(8)
C17 0.0214(10) 0.0176(12) 0.0190(10) 0.0055(9) -0.0099(8) -0.0044(9)
C18 0.0260(11) 0.0197(12) 0.0212(11) 0.0034(9) -0.0105(9) -0.0046(9)
C19 0.0303(12) 0.0177(13) 0.0280(11) 0.0054(10) -0.0132(9) -0.0058(9)
C20 0.0482(15) 0.0199(14) 0.0236(12) 0.0072(10) -0.0007(11) -0.0037(11)
C21 0.0378(13) 0.0232(13) 0.0179(10) 0.0003(9) -0.0129(10) -0.0020(10)
C22 0.0254(11) 0.0216(12) 0.0160(9) 0.0060(9) -0.0102(8) -0.0072(9)
C23 0.0284(12) 0.0222(12) 0.0193(10) 0.0073(9) -0.0143(9) -0.0085(9)
C24 0.0201(10) 0.0174(12) 0.0156(10) 0.0030(8) -0.0063(8) -0.0040(8)
C25 0.0165(10) 0.0203(12) 0.0181(10) 0.0033(9) -0.0039(8) -0.0028(8)
C26 0.0185(10) 0.0193(12) 0.0220(10) 0.0033(9) -0.0062(8) -0.0030(8)
O7 0.0188(7) 0.0189(8) 0.0160(7) 0.0031(6) -0.0069(6) -0.0066(6)
O8 0.0247(7) 0.0162(8) 0.0139(6) 0.0016(6) -0.0084(6) -0.0052(6)
O9 0.0313(8) 0.0182(9) 0.0155(7) 0.0022(6) -0.0100(6) -0.0052(6)
O10 0.0498(11) 0.0239(10) 0.0346(9) -0.0033(7) -0.0258(8) -0.0110(8)
O11 0.0203(7) 0.0198(8) 0.0123(7) -0.0008(6) -0.0031(6) -0.0061(6)
O12 0.0263(8) 0.0286(10) 0.0165(7) -0.0042(7) 0.0008(7) -0.0092(7)
N2 0.0187(8) 0.0165(9) 0.0147(8) 0.0011(7) -0.0062(7) -0.0031(7)
C27 0.0167(9) 0.0144(11) 0.0134(9) 0.0005(8) -0.0061(8) -0.0047(8)
C28 0.0174(10) 0.0160(11) 0.0140(9) -0.0007(8) -0.0058(8) -0.0048(8)
C29 0.0185(9) 0.0178(12) 0.0130(9) -0.0019(8) -0.0076(8) -0.0039(8)
C30 0.0158(10) 0.0175(12) 0.0150(10) 0.0011(8) -0.0046(8) -0.0044(8)
C31 0.0146(9) 0.0151(11) 0.0147(10) -0.0012(8) -0.0057(7) -0.0009(8)
C32 0.0121(9) 0.0158(11) 0.0167(10) -0.0015(8) -0.0053(8) -0.0011(8)
C33 0.0158(9) 0.0161(11) 0.0130(9) 0.0020(8) -0.0049(8) -0.0040(8)
C34 0.0156(9) 0.0164(11) 0.0142(9) 0.0007(8) -0.0054(7) -0.0022(8)
C35 0.0168(10) 0.0183(12) 0.0135(9) 0.0004(8) -0.0044(8) -0.0032(8)
C36 0.0276(11) 0.0169(12) 0.0150(10) 0.0029(9) -0.0072(8) -0.0070(9)
C37 0.0234(10) 0.0143(11) 0.0152(10) 0.0010(8) -0.0078(8) -0.0045(8)
C38 0.0181(10) 0.0127(11) 0.0148(10) -0.0004(8) -0.0056(8) -0.0032(8)
C39 0.0157(9) 0.0138(11) 0.0149(9) -0.0015(8) -0.0067(8) -0.0012(8)
C40 0.0206(10) 0.0162(12) 0.0152(10) -0.0010(8) -0.0061(8) -0.0045(8)
C41 0.0172(10) 0.0164(12) 0.0150(10) 0.0003(9) -0.0036(8) -0.0030(8)
C42 0.0186(9) 0.0143(11) 0.0131(9) 0.0011(8) -0.0063(8) -0.0023(8)
C43 0.0181(10) 0.0176(12) 0.0143(9) -0.0020(8) -0.0037(8) -0.0036(8)
C44 0.0230(10) 0.0177(12) 0.0171(10) 0.0001(9) -0.0052(8) -0.0048(8)
C45 0.0315(12) 0.0177(12) 0.0232(11) -0.0010(9) -0.0076(9) -0.0080(9)
C46 0.0385(13) 0.0187(13) 0.0286(12) -0.0014(10) -0.0191(10) -0.0052(10)
C47 0.0252(11) 0.0207(12) 0.0147(9) -0.0007(9) -0.0079(8) -0.0084(9)
C48 0.0172(9) 0.0192(12) 0.0171(10) 0.0006(8) -0.0053(8) -0.0029(8)
C49 0.0248(11) 0.0203(12) 0.0126(9) -0.0005(8) -0.0080(8) -0.0059(9)
C50 0.0254(11) 0.0198(12) 0.0129(9) 0.0016(9) -0.0065(9) -0.0052(9)
C51 0.0274(11) 0.0198(12) 0.0172(10) 0.0008(9) -0.0111(9) -0.0017(9)
C52 0.0181(10) 0.0186(12) 0.0197(10) -0.0015(9) -0.0042(8) -0.0035(8)

loop_
_atom_type_symbol
_atom_type_description
_atom_type_scat_dispersion_real
_atom_type_scat_dispersion_imag
_atom_type_scat_source
C C 0.0181 0.0091 'International Tables Vol C Tables 4.2.6.8 and 6.1.1.4'
H H 0.0000 0.0000 'International Tables Vol C Tables 4.2.6.8 and 6.1.1.4'
N N 0.0311 0.0180 'International Tables Vol C Tables 4.2.6.8 and 6.1.1.4'
O O 0.0492 0.0322 'International Tables Vol C Tables 4.2.6.8 and 6.1.1.4'

loop_
_geom_angle_atom_site_label_1
_geom_angle_atom_site_label_2
_geom_angle_atom_site_label_3
_geom_angle
C1 O1 H1 110(2)
C15 O3 C16 116.85(15)
C19 O4 C20 105.96(18)
C23 O5 C4 110.42(16)
C5 N1 C9 118.62(19)
O1 C1 C6 112.94(17)
O1 C1 C2 114.20(17)
C6 C1 C2 110.07(16)
O1 C1 H1A 106.3
C6 C1 H1A 106.3
C2 C1 H1A 106.3
C24 C2 C25 109.51(17)
C24 C2 C3 108.84(16)
C25 C2 C3 113.33(17)
C24 C2 C1 108.80(16)
C25 C2 C1 110.80(16)
C3 C2 C1 105.41(17)
C22 C3 C2 114.28(18)
C22 C3 C4 101.32(16)
C2 C3 C4 115.04(16)
C22 C3 H3 108.6
C2 C3 H3 108.6
C4 C3 H3 108.6
O5 C4 C5 105.95(16)
O5 C4 C21 107.44(18)
C5 C4 C21 110.51(18)
O5 C4 C3 104.53(16)
C5 C4 C3 115.39(18)
C21 C4 C3 112.33(18)
N1 C5 C6 123.43(19)
N1 C5 C4 115.80(19)
C6 C5 C4 120.75(19)
C7 C6 C5 116.99(19)
C7 C6 C1 122.81(19)
C5 C6 C1 120.20(18)
C6 C7 C8 120.97(19)
C6 C7 H7 119.5
C8 C7 H7 119.5
C7 C8 C9 117.39(18)
C7 C8 C13 121.45(19)
C9 C8 C13 121.12(19)
N1 C9 C8 122.6(2)
N1 C9 C10 116.04(19)
C8 C9 C10 121.37(18)
C9 C10 C11 112.13(17)
C9 C10 H10A 109.2
C11 C10 H10A 109.2
C9 C10 H10B 109.2
C11 C10 H10B 109.2
H10A C10 H10B 107.9
C10 C11 C12 112.39(18)
C10 C11 H11A 109.1
C12 C11 H11A 109.1
C10 C11 H11B 109.1
C12 C11 H11B 109.1
H11A C11 H11B 107.9
C13 C12 C26 109.76(17)
C13 C12 C11 109.81(16)
C26 C12 C11 111.06(17)
C13 C12 C16 106.41(16)
C26 C12 C16 111.53(17)
C11 C12 C16 108.14(17)
C14 C13 C8 122.66(19)
C14 C13 C12 118.84(18)
C8 C13 C12 118.49(18)
C13 C14 C15 121.72(19)
C13 C14 H14 119.1
C15 C14 H14 119.1
O2 C15 O3 118.36(19)
O2 C15 C14 123.5(2)
O3 C15 C14 118.06(19)
O3 C16 C17 105.78(16)
O3 C16 C12 110.59(17)
C17 C16 C12 115.76(17)
O3 C16 H16 108.2
C17 C16 H16 108.2
C12 C16 H16 108.2
C20 C17 C18 106.0(2)
C20 C17 C16 126.5(2)
C18 C17 C16 127.49(19)
C19 C18 C17 106.8(2)
C19 C18 H18 126.6
C17 C18 H18 126.6
C18 C19 O4 110.5(2)
C18 C19 H19 124.7
O4 C19 H19 124.7
C17 C20 O4 110.6(2)
C17 C20 H20 124.7
O4 C20 H20 124.7
C4 C21 H21A 109.5
C4 C21 H21B 109.5
H21A C21 H21B 109.5
C4 C21 H21C 109.5
H21A C21 H21C 109.5
H21B C21 H21C 109.5
C23 C22 C3 104.34(17)
C23 C22 H22A 110.9
C3 C22 H22A 110.9
C23 C22 H22B 110.9
C3 C22 H22B 110.9
H22A C22 H22B 108.9
O6 C23 O5 120.97(19)
O6 C23 C22 128.3(2)
O5 C23 C22 110.74(18)
C2 C24 H24A 109.5
C2 C24 H24B 109.5
H24A C24 H24B 109.5
C2 C24 H24C 109.5
H24A C24 H24C 109.5
H24B C24 H24C 109.5
C2 C25 H25A 109.5
C2 C25 H25B 109.5
H25A C25 H25B 109.5
C2 C25 H25C 109.5
H25A C25 H25C 109.5
H25B C25 H25C 109.5
C12 C26 H26A 109.5
C12 C26 H26B 109.5
H26A C26 H26B 109.5
C12 C26 H26C 109.5
H26A C26 H26C 109.5
H26B C26 H26C 109.5
C27 O7 H7A 106.1(16)
C41 O8 C42 117.16(15)
C46 O10 C45 106.04(18)
C50 O11 C30 109.91(15)
C31 N2 C35 118.93(18)
O7 C27 C32 112.35(16)
O7 C27 C28 113.09(17)
C32 C27 C28 111.50(16)
O7 C27 H27 106.5
C32 C27 H27 106.5
C28 C27 H27 106.5
C47 C28 C48 110.32(17)
C47 C28 C27 108.47(16)
C48 C28 C27 110.44(16)
C47 C28 C29 108.75(16)
C48 C28 C29 112.77(16)
C27 C28 C29 105.91(16)
C49 C29 C30 101.34(16)
C49 C29 C28 113.70(18)
C30 C29 C28 115.34(16)
C49 C29 H29 108.7
C30 C29 H29 108.7
C28 C29 H29 108.7
O11 C30 C31 106.80(15)
O11 C30 C51 107.15(16)
C31 C30 C51 110.13(17)
O11 C30 C29 104.26(16)
C31 C30 C29 115.19(17)
C51 C30 C29 112.66(17)
N2 C31 C32 123.41(18)
N2 C31 C30 115.43(18)
C32 C31 C30 121.09(19)
C33 C32 C31 117.1(2)
C33 C32 C27 122.20(19)
C31 C32 C27 120.68(18)
C32 C33 C34 120.76(19)
C32 C33 H33 119.6
C34 C33 H33 119.6
C33 C34 C35 117.53(18)
C33 C34 C39 121.67(17)
C35 C34 C39 120.80(19)
N2 C35 C34 122.1(2)
N2 C35 C36 116.26(18)
C34 C35 C36 121.60(18)
C35 C36 C37 112.25(17)
C35 C36 H36A 109.2
C37 C36 H36A 109.2
C35 C36 H36B 109.2
C37 C36 H36B 109.2
H36A C36 H36B 107.9
C36 C37 C38 111.72(18)
C36 C37 H37A 109.3
C38 C37 H37A 109.3
C36 C37 H37B 109.3
C38 C37 H37B 109.3
H37A C37 H37B 107.9
C39 C38 C52 110.16(17)
C39 C38 C42 106.50(16)
C52 C38 C42 111.21(17)
C39 C38 C37 108.92(16)
C52 C38 C37 111.63(16)
C42 C38 C37 108.26(17)
C40 C39 C34 122.73(19)
C40 C39 C38 119.12(18)
C34 C39 C38 118.09(17)
C39 C40 C41 121.3(2)
C39 C40 H40 119.3
C41 C40 H40 119.3
O9 C41 O8 118.02(18)
O9 C41 C40 123.6(2)
O8 C41 C40 118.34(18)
O8 C42 C43 104.76(16)
O8 C42 C38 110.45(16)
C43 C42 C38 116.77(17)
O8 C42 H42 108.2
C43 C42 H42 108.2
C38 C42 H42 108.2
C46 C43 C44 105.6(2)
C46 C43 C42 126.1(2)
C44 C43 C42 128.24(19)
C45 C44 C43 106.7(2)
C45 C44 H44 126.7
C43 C44 H44 126.7
C44 C45 O10 110.5(2)
C44 C45 H45 124.8
O10 C45 H45 124.8
C43 C46 O10 111.2(2)
C43 C46 H46 124.4
O10 C46 H46 124.4
C28 C47 H47A 109.5
C28 C47 H47B 109.5
H47A C47 H47B 109.5
C28 C47 H47C 109.5
H47A C47 H47C 109.5
H47B C47 H47C 109.5
C28 C48 H48A 109.5
C28 C48 H48B 109.5
H48A C48 H48B 109.5
C28 C48 H48C 109.5
H48A C48 H48C 109.5
H48B C48 H48C 109.5
C50 C49 C29 104.07(17)
C50 C49 H49A 110.9
C29 C49 H49A 110.9
C50 C49 H49B 110.9
C29 C49 H49B 110.9
H49A C49 H49B 109.0
O12 C50 O11 121.08(19)
O12 C50 C49 128.2(2)
O11 C50 C49 110.67(17)
C30 C51 H51A 109.5
C30 C51 H51B 109.5
H51A C51 H51B 109.5
C30 C51 H51C 109.5
H51A C51 H51C 109.5
H51B C51 H51C 109.5
C38 C52 H52A 109.5
C38 C52 H52B 109.5
H52A C52 H52B 109.5
C38 C52 H52C 109.5
H52A C52 H52C 109.5
H52B C52 H52C 109.5

loop_
_geom_bond_atom_site_label_1
_geom_bond_atom_site_label_2
_geom_bond_distance
O1 C1 1.415(3)
O1 H1 0.87(4)
O2 C15 1.213(3)
O3 C15 1.347(3)
O3 C16 1.457(3)
O4 C19 1.369(3)
O4 C20 1.369(3)
O5 C23 1.337(3)
O5 C4 1.479(2)
O6 C23 1.211(3)
N1 C5 1.336(3)
N1 C9 1.345(3)
C1 C6 1.512(3)
C1 C2 1.547(3)
C1 H1A 1.0000
C2 C24 1.531(3)
C2 C25 1.538(3)
C2 C3 1.545(3)
C3 C22 1.532(3)
C3 C4 1.551(3)
C3 H3 1.0000
C4 C5 1.515(3)
C4 C21 1.522(3)
C5 C6 1.404(3)
C6 C7 1.382(3)
C7 C8 1.397(3)
C7 H7 0.9500
C8 C9 1.401(3)
C8 C13 1.482(3)
C9 C10 1.505(3)
C10 C11 1.525(3)
C10 H10A 0.9900
C10 H10B 0.9900
C11 C12 1.537(3)
C11 H11A 0.9900
C11 H11B 0.9900
C12 C13 1.519(3)
C12 C26 1.537(3)
C12 C16 1.541(3)
C13 C14 1.343(3)
C14 C15 1.463(3)
C14 H14 0.9500
C16 C17 1.498(3)
C16 H16 1.0000
C17 C20 1.346(3)
C17 C18 1.427(3)
C18 C19 1.338(3)
C18 H18 0.9500
C19 H19 0.9500
C20 H20 0.9500
C21 H21A 0.9800
C21 H21B 0.9800
C21 H21C 0.9800
C22 C23 1.498(3)
C22 H22A 0.9900
C22 H22B 0.9900
C24 H24A 0.9800
C24 H24B 0.9800
C24 H24C 0.9800
C25 H25A 0.9800
C25 H25B 0.9800
C25 H25C 0.9800
C26 H26A 0.9800
C26 H26B 0.9800
C26 H26C 0.9800
O7 C27 1.421(2)
O7 H7A 0.86(3)
O8 C41 1.346(3)
O8 C42 1.460(2)
O9 C41 1.219(3)
O10 C46 1.362(3)
O10 C45 1.370(3)
O11 C50 1.343(3)
O11 C30 1.480(2)
O12 C50 1.209(3)
N2 C31 1.333(3)
N2 C35 1.341(3)
C27 C32 1.512(3)
C27 C28 1.539(3)
C27 H27 1.0000
C28 C47 1.531(3)
C28 C48 1.537(3)
C28 C29 1.552(3)
C29 C49 1.531(3)
C29 C30 1.545(3)
C29 H29 1.0000
C30 C31 1.516(3)
C30 C51 1.522(3)
C31 C32 1.402(3)
C32 C33 1.381(3)
C33 C34 1.396(3)
C33 H33 0.9500
C34 C35 1.408(3)
C34 C39 1.481(3)
C35 C36 1.495(3)
C36 C37 1.529(3)
C36 H36A 0.9900
C36 H36B 0.9900
C37 C38 1.539(3)
C37 H37A 0.9900
C37 H37B 0.9900
C38 C39 1.521(3)
C38 C52 1.534(3)
C38 C42 1.538(3)
C39 C40 1.342(3)
C40 C41 1.461(3)
C40 H40 0.9500
C42 C43 1.493(3)
C42 H42 1.0000
C43 C46 1.348(3)
C43 C44 1.435(3)
C44 C45 1.343(3)
C44 H44 0.9500
C45 H45 0.9500
C46 H46 0.9500
C47 H47A 0.9800
C47 H47B 0.9800
C47 H47C 0.9800
C48 H48A 0.9800
C48 H48B 0.9800
C48 H48C 0.9800
C49 C50 1.501(3)
C49 H49A 0.9900
C49 H49B 0.9900
C51 H51A 0.9800
C51 H51B 0.9800
C51 H51C 0.9800
C52 H52A 0.9800
C52 H52B 0.9800
C52 H52C 0.9800

loop_
_geom_hbond_atom_site_label_D
_geom_hbond_atom_site_label_H
_geom_hbond_atom_site_label_A
_geom_hbond_distance_DH
_geom_hbond_distance_HA
_geom_hbond_distance_DA
_geom_hbond_angle_DHA
_geom_hbond_site_symmetry_A
O7 H7A O6 0.86(3) 1.95(3) 2.772(2) 161(2) .
O1 H1 O12 0.87(4) 1.95(4) 2.811(2) 167(3) 1_556

loop_
_geom_torsion_atom_site_label_1
_geom_torsion_atom_site_label_2
_geom_torsion_atom_site_label_3
_geom_torsion_atom_site_label_4
_geom_torsion
O1 C1 C2 C24 51.6(2)
C6 C1 C2 C24 179.89(17)
O1 C1 C2 C25 -68.8(2)
C6 C1 C2 C25 59.4(2)
O1 C1 C2 C3 168.23(16)
C6 C1 C2 C3 -63.5(2)
C24 C2 C3 C22 -71.5(2)
C25 C2 C3 C22 50.6(2)
C1 C2 C3 C22 171.96(16)
C24 C2 C3 C4 171.89(16)
C25 C2 C3 C4 -66.0(2)
C1 C2 C3 C4 55.3(2)
C23 O5 C4 C5 141.86(18)
C23 O5 C4 C21 -100.0(2)
C23 O5 C4 C3 19.5(2)
C22 C3 C4 O5 -28.1(2)
C2 C3 C4 O5 95.70(19)
C22 C3 C4 C5 -144.02(18)
C2 C3 C4 C5 -20.2(2)
C22 C3 C4 C21 88.1(2)
C2 C3 C4 C21 -148.12(18)
C9 N1 C5 C6 1.1(3)
C9 N1 C5 C4 179.55(18)
O5 C4 C5 N1 57.3(2)
C21 C4 C5 N1 -58.8(2)
C3 C4 C5 N1 172.42(18)
O5 C4 C5 C6 -124.2(2)
C21 C4 C5 C6 119.7(2)
C3 C4 C5 C6 -9.1(3)
N1 C5 C6 C7 -2.6(3)
C4 C5 C6 C7 179.07(18)
N1 C5 C6 C1 177.73(19)
C4 C5 C6 C1 -0.6(3)
O1 C1 C6 C7 -12.1(3)
C2 C1 C6 C7 -141.0(2)
O1 C1 C6 C5 167.60(18)
C2 C1 C6 C5 38.7(2)
C5 C6 C7 C8 2.4(3)
C1 C6 C7 C8 -177.87(18)
C6 C7 C8 C9 -1.0(3)
C6 C7 C8 C13 176.73(19)
C5 N1 C9 C8 0.5(3)
C5 N1 C9 C10 -177.57(18)
C7 C8 C9 N1 -0.6(3)
C13 C8 C9 N1 -178.30(19)
C7 C8 C9 C10 177.42(18)
C13 C8 C9 C10 -0.3(3)
N1 C9 C10 C11 155.91(19)
C8 C9 C10 C11 -22.2(3)
C9 C10 C11 C12 50.7(2)
C10 C11 C12 C13 -55.9(2)
C10 C11 C12 C26 65.6(2)
C10 C11 C12 C16 -171.67(16)
C7 C8 C13 C14 -3.1(3)
C9 C8 C13 C14 174.5(2)
C7 C8 C13 C12 176.44(18)
C9 C8 C13 C12 -5.9(3)
C26 C12 C13 C14 90.6(2)
C11 C12 C13 C14 -147.03(19)
C16 C12 C13 C14 -30.2(2)
C26 C12 C13 C8 -89.0(2)
C11 C12 C13 C8 33.4(2)
C16 C12 C13 C8 150.21(17)
C8 C13 C14 C15 173.27(19)
C12 C13 C14 C15 -6.3(3)
C16 O3 C15 O2 -170.14(18)
C16 O3 C15 C14 12.2(3)
C13 C14 C15 O2 -159.5(2)
C13 C14 C15 O3 18.0(3)
C15 O3 C16 C17 -176.58(16)
C15 O3 C16 C12 -50.5(2)
C13 C12 C16 O3 57.21(19)
C26 C12 C16 O3 -62.5(2)
C11 C12 C16 O3 175.14(15)
C13 C12 C16 C17 177.47(17)
C26 C12 C16 C17 57.8(2)
C11 C12 C16 C17 -64.6(2)
O3 C16 C17 C20 24.3(3)
C12 C16 C17 C20 -98.6(3)
O3 C16 C17 C18 -154.0(2)
C12 C16 C17 C18 83.1(3)
C20 C17 C18 C19 0.3(3)
C16 C17 C18 C19 178.9(2)
C17 C18 C19 O4 0.0(3)
C20 O4 C19 C18 -0.3(3)
C18 C17 C20 O4 -0.5(3)
C16 C17 C20 O4 -179.1(2)
C19 O4 C20 C17 0.5(3)
C2 C3 C22 C23 -97.4(2)
C4 C3 C22 C23 26.9(2)
C4 O5 C23 O6 177.8(2)
C4 O5 C23 C22 -1.8(2)
C3 C22 C23 O6 163.6(2)
C3 C22 C23 O5 -16.9(2)
O7 C27 C28 C47 55.7(2)
C32 C27 C28 C47 -176.60(16)
O7 C27 C28 C48 -65.4(2)
C32 C27 C28 C48 62.4(2)
O7 C27 C28 C29 172.24(16)
C32 C27 C28 C29 -60.0(2)
C47 C28 C29 C49 -71.7(2)
C48 C28 C29 C49 51.0(2)
C27 C28 C29 C49 171.90(16)
C47 C28 C29 C30 171.86(16)
C48 C28 C29 C30 -65.4(2)
C27 C28 C29 C30 55.5(2)
C50 O11 C30 C31 144.79(17)
C50 O11 C30 C51 -97.21(19)
C50 O11 C30 C29 22.4(2)
C49 C29 C30 O11 -30.33(18)
C28 C29 C30 O11 92.93(19)
C49 C29 C30 C31 -147.02(17)
C28 C29 C30 C31 -23.8(2)
C49 C29 C30 C51 85.50(19)
C28 C29 C30 C51 -151.24(17)
C35 N2 C31 C32 1.5(3)
C35 N2 C31 C30 178.45(18)
O11 C30 C31 N2 62.3(2)
C51 C30 C31 N2 -53.7(2)
C29 C30 C31 N2 177.59(17)
O11 C30 C31 C32 -120.67(19)
C51 C30 C31 C32 123.3(2)
C29 C30 C31 C32 -5.4(3)
N2 C31 C32 C33 -3.4(3)
C30 C31 C32 C33 179.87(18)
N2 C31 C32 C27 176.19(18)
C30 C31 C32 C27 -0.5(3)
O7 C27 C32 C33 -17.0(3)
C28 C27 C32 C33 -145.18(19)
O7 C27 C32 C31 163.41(17)
C28 C27 C32 C31 35.3(2)
C31 C32 C33 C34 1.8(3)
C27 C32 C33 C34 -177.74(18)
C32 C33 C34 C35 1.3(3)
C32 C33 C34 C39 -178.35(19)
C31 N2 C35 C34 1.9(3)
C31 N2 C35 C36 -176.75(18)
C33 C34 C35 N2 -3.3(3)
C39 C34 C35 N2 176.35(18)
C33 C34 C35 C36 175.30(19)
C39 C34 C35 C36 -5.1(3)
N2 C35 C36 C37 160.46(18)
C34 C35 C36 C37 -18.2(3)
C35 C36 C37 C38 50.6(2)
C36 C37 C38 C39 -58.7(2)
C36 C37 C38 C52 63.2(2)
C36 C37 C38 C42 -174.13(17)
C33 C34 C39 C40 -2.0(3)
C35 C34 C39 C40 178.4(2)
C33 C34 C39 C38 174.99(18)
C35 C34 C39 C38 -4.6(3)
C52 C38 C39 C40 90.1(2)
C42 C38 C39 C40 -30.6(2)
C37 C38 C39 C40 -147.16(19)
C52 C38 C39 C34 -87.0(2)
C42 C38 C39 C34 152.26(17)
C37 C38 C39 C34 35.7(2)
C34 C39 C40 C41 171.11(19)
C38 C39 C40 C41 -5.9(3)
C42 O8 C41 O9 -170.22(18)
C42 O8 C41 C40 11.5(2)
C39 C40 C41 O9 -160.1(2)
C39 C40 C41 O8 18.1(3)
C41 O8 C42 C43 -176.22(15)
C41 O8 C42 C38 -49.7(2)
C39 C38 C42 O8 56.8(2)
C52 C38 C42 O8 -63.3(2)
C37 C38 C42 O8 173.77(16)
C39 C38 C42 C43 176.30(17)
C52 C38 C42 C43 56.3(2)
C37 C38 C42 C43 -66.7(2)
O8 C42 C43 C46 9.9(3)
C38 C42 C43 C46 -112.6(2)
O8 C42 C43 C44 -165.84(19)
C38 C42 C43 C44 71.6(3)
C46 C43 C44 C45 0.6(2)
C42 C43 C44 C45 177.1(2)
C43 C44 C45 O10 -0.1(3)
C46 O10 C45 C44 -0.4(3)
C44 C43 C46 O10 -0.9(3)
C42 C43 C46 O10 -177.5(2)
C45 O10 C46 C43 0.9(3)
C30 C29 C49 C50 27.7(2)
C28 C29 C49 C50 -96.6(2)
C30 O11 C50 O12 175.31(19)
C30 O11 C50 C49 -4.2(2)
C29 C49 C50 O12 164.6(2)
C29 C49 C50 O11 -15.9(2)
